data_1565467
loop_
_publ_author_name
'Boubakri, Rim'
'Jelsch, Christian'
'Lefebvre, Fr\'ed\'eric'
'Kaminsky, Werner'
'Nasr, Cherif Ben'
'Kaabi, Kamel'

_publ_section_title
;
 Crystal structure, Hirshfeld surface analysis and physicochemical studies
 of two new Cu(II) complexes with the ligand
 2-amino-6-methylpyrimidin-4-(1H)-one
;
_journal_name_full 'Inorganica Chimica Acta'
_journal_page_first 119289
_journal_paper_doi 10.1016/j.ica.2019.119289
_journal_volume 502
_journal_year 2020
_chemical_formula_sum 'C14 H26 Cu N6 O9'
_chemical_formula_weight 485.95
_space_group_crystal_system monoclinic
_space_group_IT_number 14
_space_group_name_Hall '-P 2yn'
_space_group_name_H-M_alt 'P 1 21/n 1'
_atom_sites_solution_hydrogens mixed
_audit_creation_method SHELXL-2014/7
_cell_angle_alpha 90
_cell_angle_beta 98.751(6)
_cell_angle_gamma 90
_cell_formula_units_Z 4
_cell_length_a 12.1887(10)
_cell_length_b 12.3732(8)
_cell_length_c 14.2797(8)
_cell_measurement_reflns_used 3405
_cell_measurement_temperature 293(2)
_cell_measurement_theta_max 28.2090
_cell_measurement_theta_min 3.7210
_cell_volume 2128.5(3)
_computing_structure_refinement 'SHELXL-2014/7 (Sheldrick, 2014)'
_diffrn_ambient_temperature 293(2)
_diffrn_measured_fraction_theta_full 0.996
_diffrn_measured_fraction_theta_max 0.996
_diffrn_measurement_device_type 'New Xcalibur, EosS2'
_diffrn_radiation_type MoK\a
_diffrn_radiation_wavelength 0.71073
_diffrn_reflns_av_R_equivalents 0.0492
_diffrn_reflns_av_unetI/netI 0.0611
_diffrn_reflns_Laue_measured_fraction_full 0.996
_diffrn_reflns_Laue_measured_fraction_max 0.996
_diffrn_reflns_limit_h_max 14
_diffrn_reflns_limit_h_min -10
_diffrn_reflns_limit_k_max 14
_diffrn_reflns_limit_k_min -14
_diffrn_reflns_limit_l_max 16
_diffrn_reflns_limit_l_min -17
_diffrn_reflns_number 8541
_diffrn_reflns_point_group_measured_fraction_full 0.996
_diffrn_reflns_point_group_measured_fraction_max 0.996
_diffrn_reflns_theta_full 25.000
_diffrn_reflns_theta_max 25.347
_diffrn_reflns_theta_min 3.382
_exptl_absorpt_coefficient_mu 1.084
_exptl_crystal_colour 'translucent intense blue'
_exptl_crystal_density_diffrn 1.516
_exptl_crystal_description rhombohedral
_exptl_crystal_F_000 1012
_exptl_crystal_size_max 0.32
_exptl_crystal_size_mid 0.21
_exptl_crystal_size_min 0.19
_refine_diff_density_max 1.439
_refine_diff_density_min -1.463
_refine_diff_density_rms 0.181
_refine_ls_extinction_coef .
_refine_ls_extinction_method none
_refine_ls_goodness_of_fit_ref 1.062
_refine_ls_hydrogen_treatment mixed
_refine_ls_matrix_type full
_refine_ls_number_parameters 293
_refine_ls_number_reflns 3884
_refine_ls_number_restraints 9
_refine_ls_restrained_S_all 1.061
_refine_ls_R_factor_all 0.0904
_refine_ls_R_factor_gt 0.0765
_refine_ls_shift/su_max 0.001
_refine_ls_shift/su_mean 0.000
_refine_ls_structure_factor_coef Fsqd
_refine_ls_weighting_details 'w=1/[\s^2^(Fo^2^)+(0.1414P)^2^] where P=(Fo^2^+2Fc^2^)/3'
_refine_ls_weighting_scheme calc
_refine_ls_wR_factor_gt 0.1945
_refine_ls_wR_factor_ref 0.2189
_reflns_Friedel_coverage 0.000
_reflns_Friedel_fraction_full .
_reflns_Friedel_fraction_max .
_reflns_number_gt 3059
_reflns_number_total 3884
_reflns_threshold_expression 'I > 2\s(I)'
_cod_data_source_file ICA-2020-502-119289.cif
_cod_data_source_block 2
_cod_original_sg_symbol_H-M 'P 21/n'
_cod_database_code 1565467
_shelx_shelxl_version_number 2014/7
_shelx_space_group_comment
;
The symmetry employed for this shelxl refinement is uniquely defined
by the following loop, which should always be used as a source of
symmetry information in preference to the above space-group names.
They are only intended as comments.
;

loop_
_space_group_symop_operation_xyz
'x, y, z'
'-x+1/2, y+1/2, -z+1/2'
'-x, -y, -z'
'x-1/2, -y-1/2, z-1/2'

loop_
_atom_site_label
_atom_site_type_symbol
_atom_site_fract_x
_atom_site_fract_y
_atom_site_fract_z
_atom_site_U_iso_or_equiv
_atom_site_adp_type
_atom_site_occupancy
_atom_site_site_symmetry_order
_atom_site_calc_flag
_atom_site_refinement_flags_posn
_atom_site_refinement_flags_adp
_atom_site_refinement_flags_occupancy
_atom_site_disorder_assembly
_atom_site_disorder_group
C1 C 0.2438(4) 0.0807(4) 0.4866(3) 0.0382(10) Uani 1 1 d . . . . .
C2 C 0.2344(4) -0.0326(4) 0.4660(4) 0.0449(12) Uani 1 1 d . . . . .
H2B H 0.2940 -0.0788 0.4844 0.054 Uiso 1 1 calc R U . . .
C3 C 0.1367(4) -0.0716(3) 0.4189(3) 0.0408(11) Uani 1 1 d . . . . .
C4 C 0.0584(4) 0.1051(3) 0.4130(3) 0.0339(9) Uani 1 1 d . . . . .
C5 C 0.1170(5) -0.1865(4) 0.3894(4) 0.0592(15) Uani 1 1 d . . . . .
H5A H 0.0438 -0.2077 0.3989 0.089 Uiso 1 1 calc R U . . .
H5B H 0.1708 -0.2318 0.4266 0.089 Uiso 1 1 calc R U . . .
H5C H 0.1238 -0.1939 0.3236 0.089 Uiso 1 1 calc R U . . .
C6 C 0.2486(4) 0.5274(4) 0.5103(3) 0.0340(10) Uani 1 1 d . . . . .
C7 C 0.3104(4) 0.6210(4) 0.5438(4) 0.0442(11) Uani 1 1 d . . . . .
H7 H 0.2792 0.6891 0.5317 0.053 Uiso 1 1 calc R U . . .
C8 C 0.4134(4) 0.6123(4) 0.5930(3) 0.0393(11) Uani 1 1 d . . . . .
C9 C 0.4000(4) 0.4212(3) 0.5813(3) 0.0327(10) Uani 1 1 d . . . . .
C10 C 0.4837(5) 0.7069(4) 0.6301(5) 0.0571(16) Uani 1 1 d . . . . .
H10A H 0.4534 0.7718 0.5996 0.086 Uiso 1 1 calc R U . . .
H10B H 0.5580 0.6966 0.6172 0.086 Uiso 1 1 calc R U . . .
H10C H 0.4847 0.7129 0.6973 0.086 Uiso 1 1 calc R U . . .
C11 C 0.7174(4) 0.4243(4) 0.7260(3) 0.0366(10) Uani 1 1 d . . . . .
C12 C 0.8380(4) 0.4276(4) 0.7657(4) 0.0499(13) Uani 1 1 d . . . . .
H12A H 0.8812 0.4247 0.7148 0.075 Uiso 1 1 calc R U . . .
H12B H 0.8562 0.3669 0.8070 0.075 Uiso 1 1 calc R U . . .
H12C H 0.8541 0.4934 0.8007 0.075 Uiso 1 1 calc R U . . .
C13 C -0.2312(4) -0.0110(4) 0.2749(3) 0.0426(11) Uani 1 1 d . . . . .
C14 C -0.3456(5) -0.0537(5) 0.2462(5) 0.0644(16) Uani 1 1 d . . . . .
H14A H -0.3846 -0.0527 0.2997 0.097 Uiso 1 1 calc R U . . .
H14B H -0.3417 -0.1265 0.2237 0.097 Uiso 1 1 calc R U . . .
H14C H -0.3841 -0.0094 0.1966 0.097 Uiso 1 1 calc R U . . .
N1 N 0.1529(3) 0.1448(3) 0.4610(2) 0.0337(8) Uani 1 1 d . . . . .
N2 N 0.0495(3) -0.0018(3) 0.3927(3) 0.0378(9) Uani 1 1 d . . . . .
H2 H -0.0119 -0.0266 0.3628 0.045 Uiso 1 1 calc R U . . .
N4 N 0.2966(3) 0.4283(3) 0.5315(3) 0.0319(8) Uani 1 1 d . . . . .
N5 N 0.4586(3) 0.5120(3) 0.6103(3) 0.0361(9) Uani 1 1 d . . . . .
H4A H 0.5251 0.5060 0.6401 0.043 Uiso 1 1 calc R U . . .
O1 O 0.3316(3) 0.1252(3) 0.5237(3) 0.0463(8) Uani 1 1 d . . . . .
N3 N -0.0266(3) 0.1680(3) 0.3834(3) 0.0446(10) Uani 1 1 d . . . . .
H3A H -0.0224 0.2363 0.3948 0.054 Uiso 1 1 calc R U . . .
H3B H -0.0865 0.1409 0.3527 0.054 Uiso 1 1 calc R U . . .
O2 O 0.1547(2) 0.5332(3) 0.4627(2) 0.0428(8) Uani 1 1 d . . . . .
N6 N 0.4489(3) 0.3273(3) 0.6022(3) 0.0419(9) Uani 1 1 d . . . . .
H6A H 0.4149 0.2683 0.5841 0.050 Uiso 1 1 calc R U . . .
H6B H 0.5147 0.3252 0.6339 0.050 Uiso 1 1 calc R U . . .
O3 O 0.1816(3) 0.2781(3) 0.6273(2) 0.0419(8) Uani 1 1 d D . . . .
H3O H 0.175(5) 0.2193(15) 0.649(3) 0.050 Uiso 1 1 d D U . . .
H3P H 0.197(4) 0.317(3) 0.6721(19) 0.050 Uiso 1 1 d D U . . .
O4 O 0.2160(3) 0.3185(3) 0.3601(2) 0.0442(8) Uani 1 1 d D . . . .
H4O H 0.208(4) 0.275(3) 0.318(2) 0.053 Uiso 1 1 d D U . . .
H4P H 0.245(4) 0.370(2) 0.340(3) 0.053 Uiso 1 1 d D U . . .
O5 O 0.0142(3) 0.3703(3) 0.4574(3) 0.0503(9) Uani 1 1 d D . . . .
H5O H 0.046(4) 0.423(2) 0.442(4) 0.060 Uiso 1 1 d D U . . .
H5P H -0.040(3) 0.394(3) 0.477(4) 0.060 Uiso 1 1 d D U . . .
O6 O 0.6726(3) 0.5096(2) 0.6898(2) 0.0411(8) Uani 1 1 d . . . . .
O7 O 0.6646(3) 0.3370(3) 0.7281(3) 0.0470(8) Uani 1 1 d . . . . .
O8 O -0.1566(3) -0.0756(2) 0.3128(2) 0.0447(8) Uani 1 1 d . . . . .
O9 O -0.2106(3) 0.0866(3) 0.2599(3) 0.0507(9) Uani 1 1 d . . . . .
Cu1 Cu 0.20334(4) 0.29601(4) 0.49433(3) 0.0317(3) Uani 1 1 d . . . . .

loop_
_atom_site_aniso_label
_atom_site_aniso_U_11
_atom_site_aniso_U_22
_atom_site_aniso_U_33
_atom_site_aniso_U_23
_atom_site_aniso_U_13
_atom_site_aniso_U_12
C1 0.052(3) 0.040(3) 0.019(2) 0.002(2) -0.0058(19) -0.002(2)
C2 0.060(3) 0.039(2) 0.032(3) -0.003(2) -0.007(2) 0.002(2)
C3 0.067(3) 0.035(2) 0.019(2) -0.003(2) 0.001(2) 0.001(2)
C4 0.046(2) 0.035(2) 0.021(2) -0.0015(19) 0.0058(18) -0.005(2)
C5 0.086(4) 0.038(3) 0.047(4) -0.007(3) -0.011(3) 0.000(3)
C6 0.041(2) 0.039(2) 0.021(2) -0.0005(19) 0.0025(18) -0.0036(19)
C7 0.054(3) 0.037(2) 0.038(3) 0.000(2) -0.004(2) 0.001(2)
C8 0.051(3) 0.038(2) 0.026(2) -0.004(2) -0.005(2) -0.007(2)
C9 0.042(2) 0.038(2) 0.018(2) -0.0017(18) 0.0009(17) -0.0075(18)
C10 0.067(4) 0.041(3) 0.053(4) -0.004(2) -0.023(3) -0.012(2)
C11 0.052(3) 0.040(2) 0.018(2) 0.001(2) 0.0050(19) 0.002(2)
C12 0.056(3) 0.054(3) 0.036(3) 0.001(2) -0.005(2) 0.009(2)
C13 0.056(3) 0.052(3) 0.017(2) 0.002(2) -0.004(2) -0.003(2)
C14 0.064(4) 0.072(4) 0.051(4) 0.020(3) -0.012(3) -0.017(3)
N1 0.053(2) 0.0293(18) 0.0166(18) 0.0016(15) -0.0020(16) -0.0061(16)
N2 0.052(2) 0.037(2) 0.0216(19) -0.0040(17) -0.0027(16) -0.0090(16)
N4 0.044(2) 0.0331(19) 0.0167(18) -0.0029(16) -0.0030(15) -0.0057(14)
N5 0.0390(19) 0.038(2) 0.029(2) -0.0033(17) -0.0022(15) -0.0042(15)
O1 0.0504(19) 0.0438(18) 0.041(2) -0.0030(16) -0.0046(15) -0.0018(15)
N3 0.044(2) 0.040(2) 0.045(3) -0.006(2) -0.0076(18) -0.0057(18)
O2 0.0391(17) 0.0497(19) 0.036(2) -0.0050(16) -0.0043(14) -0.0026(14)
N6 0.046(2) 0.0382(19) 0.038(2) -0.0014(19) -0.0058(18) -0.0053(17)
O3 0.063(2) 0.0378(17) 0.0216(17) -0.0016(14) -0.0031(15) -0.0093(16)
O4 0.071(2) 0.0407(18) 0.0190(17) -0.0043(15) 0.0020(16) -0.0140(17)
O5 0.055(2) 0.0430(18) 0.051(2) -0.0067(18) 0.0041(17) 0.0017(15)
O6 0.0465(18) 0.0387(17) 0.0359(19) 0.0083(15) -0.0009(14) 0.0011(13)
O7 0.063(2) 0.0393(18) 0.036(2) 0.0075(16) -0.0028(16) -0.0025(16)
O8 0.058(2) 0.0400(18) 0.0324(19) 0.0054(15) -0.0040(15) -0.0106(15)
O9 0.068(2) 0.0423(19) 0.036(2) 0.0082(16) -0.0115(16) -0.0068(16)
Cu1 0.0434(4) 0.0314(4) 0.0178(4) -0.0017(2) -0.0031(3) -0.00563(19)

loop_
_atom_type_symbol
_atom_type_description
_atom_type_scat_dispersion_real
_atom_type_scat_dispersion_imag
_atom_type_scat_source
C C 0.0033 0.0016 'International Tables Vol C Tables 4.2.6.8 and 6.1.1.4'
H H 0.0000 0.0000 'International Tables Vol C Tables 4.2.6.8 and 6.1.1.4'
N N 0.0061 0.0033 'International Tables Vol C Tables 4.2.6.8 and 6.1.1.4'
O O 0.0106 0.0060 'International Tables Vol C Tables 4.2.6.8 and 6.1.1.4'
Cu Cu 0.3201 1.2651 'International Tables Vol C Tables 4.2.6.8 and 6.1.1.4'

loop_
_geom_angle_atom_site_label_1
_geom_angle_atom_site_label_2
_geom_angle_atom_site_label_3
_geom_angle
_geom_angle_site_symmetry_1
_geom_angle_site_symmetry_3
O1 C1 N1 117.8(4) . .
O1 C1 C2 123.7(5) . .
N1 C1 C2 118.4(4) . .
C3 C2 C1 118.9(5) . .
C3 C2 H2B 120.5 . .
C1 C2 H2B 120.5 . .
C2 C3 N2 119.5(4) . .
C2 C3 C5 124.6(5) . .
N2 C3 C5 115.9(4) . .
N3 C4 N1 121.5(4) . .
N3 C4 N2 118.4(4) . .
N1 C4 N2 120.1(4) . .
C3 C5 H5A 109.5 . .
C3 C5 H5B 109.5 . .
H5A C5 H5B 109.5 . .
C3 C5 H5C 109.5 . .
H5A C5 H5C 109.5 . .
H5B C5 H5C 109.5 . .
O2 C6 N4 119.9(4) . .
O2 C6 C7 122.3(4) . .
N4 C6 C7 117.7(4) . .
C8 C7 C6 120.9(4) . .
C8 C7 H7 119.5 . .
C6 C7 H7 119.5 . .
C7 C8 N5 119.1(4) . .
C7 C8 C10 124.0(4) . .
N5 C8 C10 117.0(4) . .
N6 C9 N4 122.0(4) . .
N6 C9 N5 117.4(4) . .
N4 C9 N5 120.6(4) . .
C8 C10 H10A 109.5 . .
C8 C10 H10B 109.5 . .
H10A C10 H10B 109.5 . .
C8 C10 H10C 109.5 . .
H10A C10 H10C 109.5 . .
H10B C10 H10C 109.5 . .
O7 C11 O6 122.5(4) . .
O7 C11 C12 119.4(4) . .
O6 C11 C12 118.1(4) . .
C11 C12 H12A 109.5 . .
C11 C12 H12B 109.5 . .
H12A C12 H12B 109.5 . .
C11 C12 H12C 109.5 . .
H12A C12 H12C 109.5 . .
H12B C12 H12C 109.5 . .
O9 C13 O8 121.9(4) . .
O9 C13 C14 119.7(5) . .
O8 C13 C14 118.3(5) . .
C13 C14 H14A 109.5 . .
C13 C14 H14B 109.5 . .
H14A C14 H14B 109.5 . .
C13 C14 H14C 109.5 . .
H14A C14 H14C 109.5 . .
H14B C14 H14C 109.5 . .
C4 N1 C1 121.5(4) . .
C4 N1 Cu1 132.2(3) . .
C1 N1 Cu1 105.7(3) . .
C4 N2 C3 121.4(4) . .
C4 N2 H2 119.3 . .
C3 N2 H2 119.3 . .
C9 N4 C6 120.4(4) . .
C9 N4 Cu1 121.9(3) . .
C6 N4 Cu1 117.5(3) . .
C9 N5 C8 121.1(4) . .
C9 N5 H4A 119.4 . .
C8 N5 H4A 119.4 . .
C4 N3 H3A 120.0 . .
C4 N3 H3B 120.0 . .
H3A N3 H3B 120.0 . .
C9 N6 H6A 120.0 . .
C9 N6 H6B 120.0 . .
H6A N6 H6B 120.0 . .
Cu1 O3 H3O 121(3) . .
Cu1 O3 H3P 131(3) . .
H3O O3 H3P 105.4(9) . .
Cu1 O4 H4O 128(3) . .
Cu1 O4 H4P 125(3) . .
H4O O4 H4P 105.3(9) . .
H5O O5 H5P 104.7(9) . .
O4 Cu1 O3 176.43(15) . .
O4 Cu1 N1 88.13(14) . .
O3 Cu1 N1 92.42(14) . .
O4 Cu1 N4 90.99(14) . .
O3 Cu1 N4 89.46(14) . .
N1 Cu1 N4 163.80(15) . .

loop_
_geom_bond_atom_site_label_1
_geom_bond_atom_site_label_2
_geom_bond_distance
_geom_bond_site_symmetry_2
C1 O1 1.248(6) .
C1 N1 1.367(6) .
C1 C2 1.434(6) .
C2 C3 1.363(7) .
C2 H2B 0.9300 .
C3 N2 1.376(6) .
C3 C5 1.492(6) .
C4 N3 1.313(6) .
C4 N1 1.340(6) .
C4 N2 1.355(5) .
C5 H5A 0.9600 .
C5 H5B 0.9600 .
C5 H5C 0.9600 .
C6 O2 1.241(6) .
C6 N4 1.373(6) .
C6 C7 1.424(6) .
C7 C8 1.346(7) .
C7 H7 0.9300 .
C8 N5 1.364(6) .
C8 C10 1.499(6) .
C9 N6 1.318(6) .
C9 N4 1.352(5) .
C9 N5 1.362(5) .
C10 H10A 0.9600 .
C10 H10B 0.9600 .
C10 H10C 0.9600 .
C11 O7 1.260(5) .
C11 O6 1.263(5) .
C11 C12 1.494(7) .
C12 H12A 0.9600 .
C12 H12B 0.9600 .
C12 H12C 0.9600 .
C13 O9 1.258(6) .
C13 O8 1.268(6) .
C13 C14 1.489(7) .
C14 H14A 0.9600 .
C14 H14B 0.9600 .
C14 H14C 0.9600 .
N1 Cu1 2.004(3) .
N2 H2 0.8600 .
N4 Cu1 2.018(3) .
N5 H4A 0.8600 .
N3 H3A 0.8600 .
N3 H3B 0.8600 .
N6 H6A 0.8600 .
N6 H6B 0.8600 .
O3 Cu1 1.969(3) .
O3 H3O 0.799(5) .
O3 H3P 0.799(5) .
O4 Cu1 1.966(3) .
O4 H4O 0.800(5) .
O4 H4P 0.799(5) .
O5 H5O 0.801(5) .
O5 H5P 0.802(5) .

loop_
_geom_hbond_atom_site_label_D
_geom_hbond_atom_site_label_H
_geom_hbond_atom_site_label_A
_geom_hbond_distance_DH
_geom_hbond_distance_HA
_geom_hbond_distance_DA
_geom_hbond_angle_DHA
_geom_hbond_site_symmetry_A
N2 H2 O8 0.86 1.898 2.752(5) 171.65 1_555
N5 H4A O6 0.860 1.830 2.682(5) 170.73 1_555
N5 H4A O7 0.86 2.863 3.541(5) 137.07 1_555
N3 H3A O5 0.86 1.904 2.732 161.18 1_555
N3 H3B O9 0.86 1.972 2.820(6) 168.65 1_555
N6 H6A O1 0.860 2.155 3.011(5) 173.97 1_555
N6 H6B O7 0.86 2.103 2.953(6) 170.21 1_555
O5 H5O O2 0.802 1.899 2.639 153.09 1_555
O3 H3O O8 0.799 1.884 2.680 174.36 3_556
C14 H14A O1 0.960 2.662 3.382(8) 132.19 3_556
O4 H4P O6 0.799 1.885 2.677 171.19 3_666
C12 H12A O2 0.96 2.560 3.312(6) 135.26 3_666
O3 H3P O9 0.799 1.960 2.713 156.91 4_666
O4 H4O O7 0.80 1.91 2.699 168.58 4_565
O5 H5P O2 0.802 1.978 2.772 170.61 5_666
